data_7242202
loop_
_publ_author_name
'Zhang, Yahui'
'Zhao, Xiangyu'
'Bi, Ce'
'Lu, Wenqi'
'Song, Mengyuan'
'Wang, Dongdong'
'Qing, Guangyan'

_publ_section_title
;
 Selective electrocatalytic hydroboration of aryl alkenes
;
_journal_issue 4
_journal_name_full 'Green Chemistry'
_journal_page_first 1691
_journal_page_last 1699
_journal_paper_doi 10.1039/D0GC03890C
_journal_volume 23
_journal_year 2021
_chemical_formula_sum 'C25 H36 B2 O4'
_chemical_formula_weight 422.16
_space_group_crystal_system monoclinic
_space_group_IT_number 14
_space_group_name_Hall '-P 2yn'
_space_group_name_H-M_alt 'P 1 21/n 1'
_atom_sites_solution_hydrogens geom
_audit_creation_method SHELXL-2014/7
_audit_update_record
;
2020-08-07 deposited with the CCDC.	2021-01-29 downloaded from the CCDC.
;
_cell_angle_alpha 90
_cell_angle_beta 90.549(3)
_cell_angle_gamma 90
_cell_formula_units_Z 4
_cell_length_a 6.5462(6)
_cell_length_b 27.280(2)
_cell_length_c 14.4106(12)
_cell_measurement_reflns_used 7394
_cell_measurement_temperature 293(2)
_cell_measurement_theta_max 22.27
_cell_measurement_theta_min 2.65
_cell_volume 2573.3(4)
_computing_structure_refinement 'SHELXL-2014/7 (Sheldrick, 2014)'
_diffrn_ambient_temperature 293(2)
_diffrn_measured_fraction_theta_full 0.998
_diffrn_measured_fraction_theta_max 0.998
_diffrn_measurement_device_type 'Bruker APEX-II CCD'
_diffrn_measurement_method '\f and \w scans'
_diffrn_radiation_type MoK\a
_diffrn_radiation_wavelength 0.71073
_diffrn_reflns_av_R_equivalents 0.0551
_diffrn_reflns_av_unetI/netI 0.0420
_diffrn_reflns_Laue_measured_fraction_full 0.998
_diffrn_reflns_Laue_measured_fraction_max 0.998
_diffrn_reflns_limit_h_max 7
_diffrn_reflns_limit_h_min -7
_diffrn_reflns_limit_k_max 30
_diffrn_reflns_limit_k_min -28
_diffrn_reflns_limit_l_max 16
_diffrn_reflns_limit_l_min -16
_diffrn_reflns_number 21174
_diffrn_reflns_point_group_measured_fraction_full 0.998
_diffrn_reflns_point_group_measured_fraction_max 0.998
_diffrn_reflns_theta_full 23.698
_diffrn_reflns_theta_max 23.698
_diffrn_reflns_theta_min 2.649
_exptl_absorpt_coefficient_mu 0.070
_exptl_absorpt_correction_type empirical
_exptl_absorpt_process_details SADABS
_exptl_crystal_colour colourless
_exptl_crystal_density_diffrn 1.090
_exptl_crystal_description block
_exptl_crystal_F_000 912
_exptl_crystal_size_max 0.260
_exptl_crystal_size_mid 0.250
_exptl_crystal_size_min 0.250
_exptl_transmission_factor_max 2.985
_exptl_transmission_factor_min 2.567
_refine_diff_density_max 0.974
_refine_diff_density_min -0.359
_refine_diff_density_rms 0.076
_refine_ls_extinction_method none
_refine_ls_goodness_of_fit_ref 1.001
_refine_ls_hydrogen_treatment constr
_refine_ls_matrix_type full
_refine_ls_number_parameters 308
_refine_ls_number_reflns 3893
_refine_ls_number_restraints 103
_refine_ls_restrained_S_all 1.007
_refine_ls_R_factor_all 0.1952
_refine_ls_R_factor_gt 0.1499
_refine_ls_shift/su_max 0.000
_refine_ls_shift/su_mean 0.000
_refine_ls_structure_factor_coef Fsqd
_refine_ls_weighting_details 'w=1/[\s^2^(Fo^2^)+(0.1663P)^2^+8.0764P] where P=(Fo^2^+2Fc^2^)/3'
_refine_ls_weighting_scheme calc
_refine_ls_wR_factor_gt 0.3733
_refine_ls_wR_factor_ref 0.3965
_reflns_Friedel_coverage 0.000
_reflns_number_gt 2526
_reflns_number_total 3893
_reflns_threshold_expression 'I > 2\s(I)'
_cod_data_source_file d0gc03890c3.cif
_cod_data_source_block zyh01_0m_a
_cod_depositor_comments 'Adding full bibliography for 7242202.cif.'
_cod_original_cell_volume 2573.4(4)
_cod_original_sg_symbol_H-M 'P 21/n'
_cod_database_code 7242202
_shelx_shelxl_version_number 2014/7
_shelx_space_group_comment
;
The symmetry employed for this shelxl refinement is uniquely defined
by the following loop, which should always be used as a source of
symmetry information in preference to the above space-group names.
They are only intended as comments.
;
_shelx_estimated_absorpt_t_min 0.982
_shelx_estimated_absorpt_t_max 0.983

loop_
_space_group_symop_operation_xyz
'x, y, z'
'-x+1/2, y+1/2, -z+1/2'
'-x, -y, -z'
'x-1/2, -y-1/2, z-1/2'

loop_
_atom_site_label
_atom_site_type_symbol
_atom_site_fract_x
_atom_site_fract_y
_atom_site_fract_z
_atom_site_U_iso_or_equiv
_atom_site_adp_type
_atom_site_occupancy
_atom_site_site_symmetry_order
_atom_site_calc_flag
_atom_site_refinement_flags_posn
_atom_site_refinement_flags_adp
_atom_site_refinement_flags_occupancy
_atom_site_disorder_assembly
_atom_site_disorder_group
O1 O 0.7143(7) 0.6272(2) 0.5050(3) 0.108(2) Uani 1 1 d . . . . .
O2 O 0.4051(6) 0.62971(18) 0.5661(3) 0.0789(14) Uani 1 1 d . . . . .
O3 O 0.5574(8) 0.74827(18) 0.5265(3) 0.0911(16) Uani 1 1 d . . . . .
O4 O 0.3411(10) 0.7963(2) 0.4527(5) 0.132(3) Uani 1 1 d . . . . .
B1 B 0.5222(10) 0.6405(3) 0.4925(5) 0.0600(18) Uani 1 1 d . . . . .
B2 B 0.4028(14) 0.7506(3) 0.4635(6) 0.079(2) Uani 1 1 d . . . . .
C1 C 0.4214(13) 0.6004(2) 0.2688(4) 0.0829(19) Uani 1 1 d . U . . .
H1A H 0.5514 0.6091 0.2494 0.099 Uiso 1 1 calc R U . . .
C9 C 0.3016(13) 0.5607(2) 0.2172(4) 0.0754(18) Uani 1 1 d . U . . .
C8 C 0.3778(17) 0.5391(4) 0.1385(6) 0.124(3) Uani 1 1 d . U . . .
H8A H 0.5051 0.5481 0.1159 0.149 Uiso 1 1 calc R U . . .
C7 C 0.266(2) 0.5054(4) 0.0956(8) 0.144(4) Uani 1 1 d . U . . .
H7A H 0.3199 0.4895 0.0442 0.173 Uiso 1 1 calc R U . . .
C6 C 0.070(2) 0.4930(3) 0.1253(7) 0.130(4) Uani 1 1 d . U . . .
H6A H -0.0026 0.4698 0.0912 0.156 Uiso 1 1 calc R U . . .
C5 C -0.0164(17) 0.5122(3) 0.1987(7) 0.116(3) Uani 1 1 d . U . . .
H5 H -0.1467 0.5031 0.2172 0.139 Uiso 1 1 calc R U . . .
C10 C 0.1090(13) 0.5502(3) 0.2518(4) 0.0814(18) Uani 1 1 d . U . . .
C4 C 0.0363(12) 0.5710(3) 0.3284(6) 0.089(2) Uani 1 1 d . U . . .
H4A H -0.0882 0.5609 0.3525 0.107 Uiso 1 1 calc R U . . .
C3 C 0.1426(10) 0.6060(2) 0.3698(5) 0.0724(17) Uani 1 1 d . U . . .
H3A H 0.0834 0.6208 0.4211 0.087 Uiso 1 1 calc R U . . .
C2 C 0.3363(8) 0.62298(19) 0.3439(3) 0.0502(13) Uani 1 1 d . U . . .
C11 C 0.4393(9) 0.6638(2) 0.3985(4) 0.0575(15) Uani 1 1 d . . . . .
C12 C 0.6230(12) 0.6842(3) 0.3415(5) 0.093(2) Uani 1 1 d . . . . .
H12A H 0.7177 0.6582 0.3294 0.139 Uiso 1 1 calc R U . . .
H12B H 0.5735 0.6975 0.2839 0.139 Uiso 1 1 calc R U . . .
H12C H 0.6905 0.7096 0.3765 0.139 Uiso 1 1 calc R U . . .
C13 C 0.2909(12) 0.7050(2) 0.4174(5) 0.085(2) Uani 1 1 d . . . . .
H13A H 0.1849 0.6934 0.4585 0.102 Uiso 1 1 calc R U . . .
H13B H 0.2265 0.7151 0.3596 0.102 Uiso 1 1 calc R U . . .
C14 C 0.7390(11) 0.6054(4) 0.5945(6) 0.116(4) Uani 1 1 d . . . . .
C16 C 0.875(2) 0.6396(7) 0.6468(8) 0.217(9) Uani 1 1 d . . . . .
H16A H 0.8982 0.6271 0.7083 0.325 Uiso 1 1 calc R U . . .
H16B H 1.0030 0.6425 0.6154 0.325 Uiso 1 1 calc R U . . .
H16C H 0.8113 0.6712 0.6505 0.325 Uiso 1 1 calc R U . . .
C17 C 0.872(2) 0.5625(5) 0.5912(10) 0.188(6) Uani 1 1 d . . . . .
H17A H 0.8852 0.5487 0.6523 0.282 Uiso 1 1 calc R U . . .
H17B H 0.8135 0.5385 0.5500 0.282 Uiso 1 1 calc R U . . .
H17C H 1.0040 0.5719 0.5692 0.282 Uiso 1 1 calc R U . . .
C20 C 0.6015(13) 0.7962(3) 0.5640(5) 0.095(2) Uani 1 1 d . . . . .
C21 C 0.4945(18) 0.8299(4) 0.4974(8) 0.124(3) Uani 1 1 d . U . . .
C22 C 0.8224(14) 0.7996(4) 0.5847(8) 0.145(4) Uani 1 1 d . . . . .
H22A H 0.8531 0.8314 0.6097 0.218 Uiso 1 1 calc R U . . .
H22B H 0.8598 0.7749 0.6292 0.218 Uiso 1 1 calc R U . . .
H22C H 0.8981 0.7947 0.5287 0.218 Uiso 1 1 calc R U . . .
C23 C 0.494(2) 0.7993(6) 0.6594(7) 0.203(7) Uani 1 1 d . . . . .
H23A H 0.5198 0.8308 0.6867 0.305 Uiso 1 1 calc R U . . .
H23B H 0.3497 0.7949 0.6508 0.305 Uiso 1 1 calc R U . . .
H23C H 0.5465 0.7741 0.6995 0.305 Uiso 1 1 calc R U . . .
C24 C 0.635(3) 0.8467(7) 0.4303(12) 0.228(7) Uani 1 1 d . U . . .
H24A H 0.5659 0.8682 0.3876 0.343 Uiso 1 1 calc R U . . .
H24B H 0.7441 0.8640 0.4606 0.343 Uiso 1 1 calc R U . . .
H24C H 0.6889 0.8192 0.3971 0.343 Uiso 1 1 calc R U . . .
C25 C 0.366(2) 0.8713(5) 0.5348(12) 0.186(5) Uani 1 1 d . U . . .
H25A H 0.2731 0.8587 0.5800 0.280 Uiso 1 1 calc R U . . .
H25B H 0.4534 0.8954 0.5633 0.280 Uiso 1 1 calc R U . . .
H25C H 0.2904 0.8861 0.4848 0.280 Uiso 1 1 calc R U . . .
C15 C 0.535(6) 0.5983(12) 0.627(2) 0.111(5) Uani 0.528(11) 1 d . U P A 1
C18 C 0.475(3) 0.6035(10) 0.7247(12) 0.118(5) Uani 0.528(11) 1 d . U P A 1
H18A H 0.3314 0.5971 0.7304 0.176 Uiso 0.528(11) 1 calc R U P A 1
H18B H 0.5506 0.5804 0.7619 0.176 Uiso 0.528(11) 1 calc R U P A 1
H18C H 0.5042 0.6362 0.7455 0.176 Uiso 0.528(11) 1 calc R U P A 1
C19 C 0.459(3) 0.5429(7) 0.5972(12) 0.124(5) Uani 0.528(11) 1 d . U P A 1
H19A H 0.3226 0.5376 0.6184 0.186 Uiso 0.528(11) 1 calc R U P A 1
H19B H 0.4629 0.5396 0.5309 0.186 Uiso 0.528(11) 1 calc R U P A 1
H19C H 0.5490 0.5191 0.6251 0.186 Uiso 0.528(11) 1 calc R U P A 1
C15' C 0.535(6) 0.6150(13) 0.642(3) 0.111(5) Uani 0.472(11) 1 d . U P A 2
C18' C 0.433(3) 0.5708(10) 0.6908(16) 0.118(5) Uani 0.472(11) 1 d . U P A 2
H18D H 0.5181 0.5603 0.7419 0.177 Uiso 0.472(11) 1 calc R U P A 2
H18E H 0.3018 0.5803 0.7134 0.177 Uiso 0.472(11) 1 calc R U P A 2
H18F H 0.4178 0.5443 0.6475 0.177 Uiso 0.472(11) 1 calc R U P A 2
C19' C 0.522(3) 0.6619(9) 0.7133(12) 0.121(5) Uani 0.472(11) 1 d . U P A 2
H19D H 0.6048 0.6556 0.7672 0.181 Uiso 0.472(11) 1 calc R U P A 2
H19G H 0.5699 0.6909 0.6827 0.181 Uiso 0.472(11) 1 calc R U P A 2
H19E H 0.3824 0.6666 0.7316 0.181 Uiso 0.472(11) 1 calc R U P A 2

loop_
_atom_site_aniso_label
_atom_site_aniso_U_11
_atom_site_aniso_U_22
_atom_site_aniso_U_33
_atom_site_aniso_U_23
_atom_site_aniso_U_13
_atom_site_aniso_U_12
O1 0.058(3) 0.178(6) 0.088(3) 0.076(4) 0.002(2) 0.010(3)
O2 0.059(3) 0.118(4) 0.059(3) 0.033(2) -0.009(2) 0.010(2)
O3 0.109(4) 0.096(4) 0.067(3) -0.014(2) -0.041(3) -0.006(3)
O4 0.146(5) 0.086(4) 0.164(6) -0.023(4) -0.071(5) 0.007(4)
B1 0.054(4) 0.071(4) 0.055(4) 0.013(3) -0.013(3) 0.003(3)
B2 0.097(6) 0.069(5) 0.071(5) -0.009(4) -0.014(5) 0.018(4)
C1 0.121(5) 0.068(4) 0.059(4) 0.014(3) 0.008(4) 0.013(4)
C9 0.124(5) 0.061(4) 0.041(3) 0.011(3) -0.007(3) 0.024(3)
C8 0.160(8) 0.128(7) 0.083(5) -0.030(5) 0.005(5) 0.021(6)
C7 0.237(12) 0.089(7) 0.105(7) -0.025(5) -0.014(7) 0.013(7)
C6 0.223(11) 0.072(5) 0.095(6) -0.003(4) -0.061(7) -0.019(7)
C5 0.174(8) 0.070(5) 0.103(6) 0.019(4) -0.046(6) -0.013(5)
C10 0.122(5) 0.070(4) 0.052(3) 0.019(3) -0.015(3) 0.019(4)
C4 0.086(5) 0.082(5) 0.100(5) 0.007(4) -0.006(4) -0.003(4)
C3 0.066(4) 0.057(4) 0.094(5) 0.000(3) -0.011(3) 0.000(3)
C2 0.062(3) 0.048(3) 0.040(3) 0.010(2) -0.005(2) 0.016(2)
C11 0.071(4) 0.055(3) 0.046(3) 0.007(3) -0.017(3) -0.005(3)
C12 0.112(6) 0.100(5) 0.067(4) 0.021(4) -0.009(4) -0.027(5)
C13 0.120(6) 0.072(4) 0.061(4) -0.017(3) -0.042(4) 0.032(4)
C14 0.058(4) 0.209(10) 0.082(5) 0.076(6) -0.007(4) 0.026(5)
C16 0.140(10) 0.40(3) 0.112(9) 0.017(12) -0.006(8) -0.106(13)
C17 0.196(13) 0.178(12) 0.191(13) 0.092(10) 0.029(10) 0.077(10)
C20 0.105(6) 0.103(6) 0.077(5) -0.036(4) -0.024(4) -0.003(5)
C21 0.146(7) 0.102(6) 0.123(6) -0.051(5) -0.026(6) -0.010(5)
C22 0.106(7) 0.160(10) 0.169(10) -0.053(8) -0.035(7) -0.030(7)
C23 0.204(13) 0.32(2) 0.086(7) -0.078(10) 0.009(8) 0.008(13)
C24 0.211(13) 0.280(15) 0.195(13) 0.020(12) 0.065(11) -0.002(12)
C25 0.173(10) 0.137(9) 0.250(13) -0.048(9) -0.015(10) 0.020(8)
C15 0.075(5) 0.177(13) 0.082(8) 0.071(8) -0.015(6) 0.002(9)
C18 0.086(6) 0.187(13) 0.081(7) 0.058(8) -0.012(6) 0.006(8)
C19 0.093(7) 0.173(12) 0.107(8) 0.067(9) -0.012(7) 0.001(8)
C15' 0.076(5) 0.183(13) 0.076(8) 0.065(8) -0.014(6) 0.004(9)
C18' 0.084(6) 0.179(13) 0.090(8) 0.068(8) -0.013(6) -0.001(8)
C19' 0.091(7) 0.191(13) 0.081(8) 0.042(9) -0.013(7) 0.004(9)

loop_
_atom_type_symbol
_atom_type_description
_atom_type_scat_dispersion_real
_atom_type_scat_dispersion_imag
_atom_type_scat_source
C C 0.0033 0.0016 'International Tables Vol C Tables 4.2.6.8 and 6.1.1.4'
H H 0.0000 0.0000 'International Tables Vol C Tables 4.2.6.8 and 6.1.1.4'
B B 0.0013 0.0007 'International Tables Vol C Tables 4.2.6.8 and 6.1.1.4'
O O 0.0106 0.0060 'International Tables Vol C Tables 4.2.6.8 and 6.1.1.4'

loop_
_geom_angle_atom_site_label_1
_geom_angle_atom_site_label_2
_geom_angle_atom_site_label_3
_geom_angle
_geom_angle_site_symmetry_1
_geom_angle_site_symmetry_3
_geom_angle_publ_flag
B1 O1 C14 109.7(5) . . ?
B1 O2 C15' 108.8(18) . . ?
B1 O2 C15 105.3(15) . . ?
B2 O3 C20 110.7(6) . . ?
B2 O4 C21 108.8(7) . . ?
O1 B1 O2 112.5(5) . . ?
O1 B1 C11 122.9(6) . . ?
O2 B1 C11 124.5(5) . . ?
O4 B2 O3 110.4(7) . . ?
O4 B2 C13 123.5(7) . . ?
O3 B2 C13 125.7(7) . . ?
C2 C1 C9 119.6(7) . . ?
C2 C1 H1A 120.2 . . ?
C9 C1 H1A 120.2 . . ?
C8 C9 C10 123.1(8) . . ?
C8 C9 C1 121.1(8) . . ?
C10 C9 C1 115.7(6) . . ?
C7 C8 C9 118.6(11) . . ?
C7 C8 H8A 120.7 . . ?
C9 C8 H8A 120.7 . . ?
C8 C7 C6 122.0(11) . . ?
C8 C7 H7A 119.0 . . ?
C6 C7 H7A 119.0 . . ?
C5 C6 C7 123.6(10) . . ?
C5 C6 H6A 118.2 . . ?
C7 C6 H6A 118.2 . . ?
C6 C5 C10 116.1(10) . . ?
C6 C5 H5 121.9 . . ?
C10 C5 H5 121.9 . . ?
C4 C10 C9 122.9(7) . . ?
C4 C10 C5 120.7(8) . . ?
C9 C10 C5 116.4(7) . . ?
C3 C4 C10 119.4(8) . . ?
C3 C4 H4A 120.3 . . ?
C10 C4 H4A 120.3 . . ?
C4 C3 C2 126.3(7) . . ?
C4 C3 H3A 116.8 . . ?
C2 C3 H3A 116.8 . . ?
C1 C2 C3 115.9(6) . . ?
C1 C2 C11 123.9(6) . . ?
C3 C2 C11 120.2(5) . . ?
C13 C11 C2 110.8(5) . . ?
C13 C11 C12 109.2(6) . . ?
C2 C11 C12 109.2(5) . . ?
C13 C11 B1 111.0(5) . . ?
C2 C11 B1 107.1(5) . . ?
C12 C11 B1 109.4(5) . . ?
C11 C12 H12A 109.5 . . ?
C11 C12 H12B 109.5 . . ?
H12A C12 H12B 109.5 . . ?
C11 C12 H12C 109.5 . . ?
H12A C12 H12C 109.5 . . ?
H12B C12 H12C 109.5 . . ?
C11 C13 B2 111.3(6) . . ?
C11 C13 H13A 109.4 . . ?
B2 C13 H13A 109.4 . . ?
C11 C13 H13B 109.4 . . ?
B2 C13 H13B 109.4 . . ?
H13A C13 H13B 108.0 . . ?
O1 C14 C15 104.6(13) . . ?
O1 C14 C17 111.5(9) . . ?
C15 C14 C17 117.4(16) . . ?
O1 C14 C16 105.0(9) . . ?
C15 C14 C16 118.4(16) . . ?
C17 C14 C16 99.5(10) . . ?
O1 C14 C15' 103.9(14) . . ?
C17 C14 C15' 132.5(16) . . ?
C16 C14 C15' 100.8(16) . . ?
C14 C16 H16A 109.5 . . ?
C14 C16 H16B 109.5 . . ?
H16A C16 H16B 109.5 . . ?
C14 C16 H16C 109.5 . . ?
H16A C16 H16C 109.5 . . ?
H16B C16 H16C 109.5 . . ?
C14 C17 H17A 109.5 . . ?
C14 C17 H17B 109.5 . . ?
H17A C17 H17B 109.5 . . ?
C14 C17 H17C 109.5 . . ?
H17A C17 H17C 109.5 . . ?
H17B C17 H17C 109.5 . . ?
O3 C20 C22 108.9(7) . . ?
O3 C20 C21 103.0(6) . . ?
C22 C20 C21 122.8(9) . . ?
O3 C20 C23 106.8(9) . . ?
C22 C20 C23 105.6(8) . . ?
C21 C20 C23 108.7(9) . . ?
C24 C21 C20 109.5(11) . . ?
C24 C21 O4 109.8(10) . . ?
C20 C21 O4 102.0(7) . . ?
C24 C21 C25 111.6(12) . . ?
C20 C21 C25 119.3(10) . . ?
O4 C21 C25 103.7(9) . . ?
C20 C22 H22A 109.5 . . ?
C20 C22 H22B 109.5 . . ?
H22A C22 H22B 109.5 . . ?
C20 C22 H22C 109.5 . . ?
H22A C22 H22C 109.5 . . ?
H22B C22 H22C 109.5 . . ?
C20 C23 H23A 109.5 . . ?
C20 C23 H23B 109.5 . . ?
H23A C23 H23B 109.5 . . ?
C20 C23 H23C 109.5 . . ?
H23A C23 H23C 109.5 . . ?
H23B C23 H23C 109.5 . . ?
C21 C24 H24A 109.5 . . ?
C21 C24 H24B 109.5 . . ?
H24A C24 H24B 109.5 . . ?
C21 C24 H24C 109.5 . . ?
H24A C24 H24C 109.5 . . ?
H24B C24 H24C 109.5 . . ?
C21 C25 H25A 109.5 . . ?
C21 C25 H25B 109.5 . . ?
H25A C25 H25B 109.5 . . ?
C21 C25 H25C 109.5 . . ?
H25A C25 H25C 109.5 . . ?
H25B C25 H25C 109.5 . . ?
C14 C15 C18 124(3) . . ?
C14 C15 O2 105(2) . . ?
C18 C15 O2 111(2) . . ?
C14 C15 C19 109(2) . . ?
C18 C15 C19 105(3) . . ?
O2 C15 C19 102(2) . . ?
C15 C18 H18A 109.5 . . ?
C15 C18 H18B 109.5 . . ?
H18A C18 H18B 109.5 . . ?
C15 C18 H18C 109.5 . . ?
H18A C18 H18C 109.5 . . ?
H18B C18 H18C 109.5 . . ?
C15 C19 H19A 109.5 . . ?
C15 C19 H19B 109.5 . . ?
H19A C19 H19B 109.5 . . ?
C15 C19 H19C 109.5 . . ?
H19A C19 H19C 109.5 . . ?
H19B C19 H19C 109.5 . . ?
O2 C15' C14 103(2) . . ?
O2 C15' C18' 108(3) . . ?
C14 C15' C18' 117(3) . . ?
O2 C15' C19' 103(2) . . ?
C14 C15' C19' 118(3) . . ?
C18' C15' C19' 107(3) . . ?
C15' C18' H18D 109.5 . . ?
C15' C18' H18E 109.5 . . ?
H18D C18' H18E 109.5 . . ?
C15' C18' H18F 109.5 . . ?
H18D C18' H18F 109.5 . . ?
H18E C18' H18F 109.5 . . ?
C15' C19' H19D 109.5 . . ?
C15' C19' H19G 109.5 . . ?
H19D C19' H19G 109.5 . . ?
C15' C19' H19E 109.5 . . ?
H19D C19' H19E 109.5 . . ?
H19G C19' H19E 109.5 . . ?

loop_
_geom_bond_atom_site_label_1
_geom_bond_atom_site_label_2
_geom_bond_distance
_geom_bond_site_symmetry_2
_geom_bond_publ_flag
O1 B1 1.319(8) . ?
O1 C14 1.428(8) . ?
O2 B1 1.347(8) . ?
O2 C15' 1.43(4) . ?
O2 C15 1.48(3) . ?
O3 B2 1.355(9) . ?
O3 C20 1.443(9) . ?
O4 B2 1.320(9) . ?
O4 C21 1.500(10) . ?
B1 C11 1.588(8) . ?
B2 C13 1.585(11) . ?
C1 C2 1.369(8) . ?
C1 C9 1.527(10) . ?
C1 H1A 0.9300 . ?
C9 C8 1.374(10) . ?
C9 C10 1.390(10) . ?
C8 C7 1.324(14) . ?
C8 H8A 0.9300 . ?
C7 C6 1.396(16) . ?
C7 H7A 0.9300 . ?
C6 C5 1.315(15) . ?
C6 H6A 0.9300 . ?
C5 C10 1.524(11) . ?
C5 H5 0.9300 . ?
C10 C4 1.333(10) . ?
C4 C3 1.320(9) . ?
C4 H4A 0.9300 . ?
C3 C2 1.404(8) . ?
C3 H3A 0.9300 . ?
C2 C11 1.518(8) . ?
C11 C13 1.512(8) . ?
C11 C12 1.565(9) . ?
C12 H12A 0.9600 . ?
C12 H12B 0.9600 . ?
C12 H12C 0.9600 . ?
C13 H13A 0.9700 . ?
C13 H13B 0.9700 . ?
C14 C15 1.43(4) . ?
C14 C17 1.461(14) . ?
C14 C16 1.488(16) . ?
C14 C15' 1.53(4) . ?
C16 H16A 0.9600 . ?
C16 H16B 0.9600 . ?
C16 H16C 0.9600 . ?
C17 H17A 0.9600 . ?
C17 H17B 0.9600 . ?
C17 H17C 0.9600 . ?
C20 C22 1.477(12) . ?
C20 C21 1.497(13) . ?
C20 C23 1.552(13) . ?
C21 C24 1.416(16) . ?
C21 C25 1.510(15) . ?
C22 H22A 0.9600 . ?
C22 H22B 0.9600 . ?
C22 H22C 0.9600 . ?
C23 H23A 0.9600 . ?
C23 H23B 0.9600 . ?
C23 H23C 0.9600 . ?
C24 H24A 0.9600 . ?
C24 H24B 0.9600 . ?
C24 H24C 0.9600 . ?
C25 H25A 0.9600 . ?
C25 H25B 0.9600 . ?
C25 H25C 0.9600 . ?
C15 C18 1.47(4) . ?
C15 C19 1.65(4) . ?
C18 H18A 0.9600 . ?
C18 H18B 0.9600 . ?
C18 H18C 0.9600 . ?
C19 H19A 0.9600 . ?
C19 H19B 0.9600 . ?
C19 H19C 0.9600 . ?
C15' C18' 1.55(5) . ?
C15' C19' 1.64(4) . ?
C18' H18D 0.9600 . ?
C18' H18E 0.9600 . ?
C18' H18F 0.9600 . ?
C19' H19D 0.9600 . ?
C19' H19G 0.9600 . ?
C19' H19E 0.9600 . ?
